data_4516265
loop_
_publ_author_name
'White, Nicholas G.'
'Carta, Veronica'
'MacLachlan, Mark J.'

_publ_section_title
;
 Layered 2D Sheetlike Supramolecular Polymers Formed by
 O--H&#x00B7;&#x00B7;&#x00B7;Anion Hydrogen Bonds
;
_journal_issue 3
_journal_name_full 'Crystal Growth &amp; Design'
_journal_page_first 1540
_journal_paper_doi 10.1021/acs.cgd.5b00062
_journal_volume 15
_journal_year 2015
_chemical_absolute_configuration ad
_chemical_compound_source ' Synthesized '
_chemical_formula_moiety 'C18 H14 O6, C16 H36 N, 0.5(C3 H6 O), I'
_chemical_formula_sum 'C35.5 H53 I N O6.5'
_chemical_formula_weight 724.69
_space_group_IT_number 4
_space_group_name_Hall 'P 2yb'
_space_group_name_H-M_alt 'P 1 21 1'
_symmetry_cell_setting monoclinic
_symmetry_space_group_name_Hall 'P 2yb'
_symmetry_space_group_name_H-M 'P 1 21 1'
_atom_sites_solution_hydrogens difmap
_atom_sites_solution_primary other
_cell_angle_alpha 90
_cell_angle_beta 107.618(6)
_cell_angle_gamma 90
_cell_formula_units_Z 4
_cell_length_a 14.028(5)
_cell_length_b 19.233(6)
_cell_length_c 14.064(5)
_cell_measurement_reflns_used 9559
_cell_measurement_temperature 90
_cell_measurement_theta_max 27.74
_cell_measurement_theta_min 2.61
_cell_volume 3616(2)
_computing_cell_refinement 'Apex2, (BRUKER, 2007)'
_computing_data_collection 'Apex2, (BRUKER, 2007)'
_computing_data_reduction 'Apex2, (BRUKER, 2007)'
_computing_publication_material 'CRYSTALS (Betteridge et al., 2003)'
_computing_structure_refinement 'CRYSTALS (Betteridge et al., 2003)'
_computing_structure_solution 'Superflip (Palatinus & Chapuis, 2007)'
_diffrn_ambient_temperature 90
_diffrn_measured_fraction_theta_full 0.995
_diffrn_measured_fraction_theta_max 0.987
_diffrn_measurement_device Serial
_diffrn_measurement_device_type 'Bruker Apex Duo'
_diffrn_measurement_method \w/2\q
_diffrn_radiation_monochromator graphite
_diffrn_radiation_type 'Mo K\a'
_diffrn_radiation_wavelength 0.71073
_diffrn_reflns_av_R_equivalents 0.034
_diffrn_reflns_limit_h_max 14
_diffrn_reflns_limit_h_min -18
_diffrn_reflns_limit_k_max 25
_diffrn_reflns_limit_k_min -23
_diffrn_reflns_limit_l_max 18
_diffrn_reflns_limit_l_min -18
_diffrn_reflns_number 42825
_diffrn_reflns_theta_full 27.213
_diffrn_reflns_theta_max 27.768
_diffrn_reflns_theta_min 1.519
_diffrn_standards_decay_% 0
_diffrn_standards_interval_count 0
_diffrn_standards_interval_time 0
_diffrn_standards_number 0
_exptl_absorpt_coefficient_mu 0.929
_exptl_absorpt_correction_T_max 1.00
_exptl_absorpt_correction_T_min 0.83
_exptl_absorpt_correction_type multi-scan
_exptl_absorpt_process_details 'Apex2, (Bruker, 2007)'
_exptl_crystal_colour yellow
_exptl_crystal_density_diffrn 1.331
_exptl_crystal_density_method 'not measured'
_exptl_crystal_description block
_exptl_crystal_F_000 1512
_exptl_crystal_size_max 0.87
_exptl_crystal_size_mid 0.36
_exptl_crystal_size_min 0.17
_refine_diff_density_max 1.11
_refine_diff_density_min -0.47
_refine_ls_abs_structure_details 'Flack (1983), 7902 Friedel-pairs'
_refine_ls_abs_structure_Flack -0.003(8)
_refine_ls_extinction_method None
_refine_ls_goodness_of_fit_ref 0.8954
_refine_ls_hydrogen_treatment constr
_refine_ls_matrix_type full
_refine_ls_number_parameters 794
_refine_ls_number_reflns 16529
_refine_ls_number_restraints 36
_refine_ls_R_factor_all 0.0280
_refine_ls_R_factor_gt 0.0266
_refine_ls_shift/su_max 0.0008054
_refine_ls_shift/su_mean 0.0000333
_refine_ls_structure_factor_coef Fsqd
_refine_ls_weighting_details
;
 Method, part 1, Chebychev polynomial, (Watkin, 1994, Prince, 1982) 
 [weight] = 1.0/[A~0~*T~0~(x)+A~1~*T~1~(x) ... +A~n-1~]*T~n-1~(x)] 
 where A~i~ are the Chebychev coefficients listed below and x= Fcalc/Fmax 
 Method = Robust Weighting (Prince, 1982) 
 W = [weight] * [1-(deltaF/6*sigmaF)^2^]^2^ 
 A~i~ are: 
 4.94 7.45 3.58 0.955 
;
_refine_ls_weighting_scheme calc
_refine_ls_wR_factor_all 0.0682
_refine_ls_wR_factor_gt 0.0664
_refine_ls_wR_factor_ref 0.0682
_reflns_limit_h_max 17
_reflns_limit_h_min -18
_reflns_limit_k_max 25
_reflns_limit_k_min -23
_reflns_limit_l_max 18
_reflns_limit_l_min 0
_reflns_number_gt 15784
_reflns_number_total 16585
_reflns_threshold_expression I>2.0\s(I)
_oxford_diffrn_Wilson_B_factor 1.58
_oxford_diffrn_Wilson_scale 108.21
_oxford_refine_ls_r_factor_ref 0.0280
_oxford_refine_ls_scale 0.097199(12)
_oxford_reflns_number_all 16530
_oxford_reflns_threshold_expression_ref I>-3.0\s(I)
_cod_data_source_file cg5b00062_si_002.cif
_cod_data_source_block 3I
_cod_depositor_comments
;
The following automatic conversions were performed:

data item '_atom_sites_solution_primary' value 'Other' was changed to
'other' in accordance with the
/home/saulius/struct/COD-crude-data/automatic-downloads/DataCite-retrospective/ACS/depositions/lib/dictionaries/cif_core.dic
dictionary named 'cif_core.dic' version 2.4.2 last updated on
2011-04-26.

Automatic conversion script
Id: cif_fix_values 6909 2019-04-08 15:41:33Z antanas 

2020-08-14
Z value and formula fixed to values more according to usual
chemical conventions.                 miguel
;
_cod_original_formula_sum 'C71 H106 I2 N2 O13'
_cod_original_formula_weight 1449.38
_cod_original_formula_moiety '2(C18 H14 O6), 2(C16 H36 N), C3 H6 O, 2(I) '
_cod_original_formula_units_Z 2
_cod_original_cell_volume 3616.4(20)
_cod_original_sg_symbol_Hall 'P 2yb '
_cod_original_sg_symbol_H-M 'P 21 '
_cod_database_code 4516265

loop_
_symmetry_equiv_pos_as_xyz
x,y,z
-x,y+1/2,-z

loop_
_atom_site_label
_atom_site_type_symbol
_atom_site_fract_x
_atom_site_fract_y
_atom_site_fract_z
_atom_site_U_iso_or_equiv
_atom_site_occupancy
_atom_site_adp_type
_atom_site_refinement_flags_posn
N51 N 0.33882(16) 0.50000(11) 0.51907(15) 0.0198 1.0000 Uani D
C52 C 0.23449(18) 0.52896(15) 0.50227(17) 0.0218 1.0000 Uani D
C53 C 0.2054(2) 0.5479(2) 0.5943(2) 0.0371 1.0000 Uani D
C54 C 0.0939(3) 0.5622(2) 0.5671(3) 0.0491 1.0000 Uani D
C55 C 0.0572(3) 0.5790(3) 0.6547(3) 0.0518 1.0000 Uani D
C56 C 0.4186(2) 0.55312(14) 0.5652(2) 0.0265 1.0000 Uani D
C57 C 0.4108(2) 0.62212(14) 0.5104(2) 0.0321 1.0000 Uani D
C58 C 0.5065(2) 0.66388(16) 0.5548(3) 0.0426 1.0000 Uani D
C59 C 0.5003(3) 0.73486(18) 0.5039(4) 0.0554 1.0000 Uani D
C60 C 0.3412(2) 0.47774(17) 0.41550(18) 0.0273 1.0000 Uani D
C61 C 0.4351(2) 0.44293(18) 0.4058(2) 0.0350 1.0000 Uani D
C62 C 0.4127(2) 0.4147(2) 0.2982(2) 0.0387 1.0000 Uani D
C63 C 0.5035(3) 0.3820(2) 0.2793(3) 0.0474 1.0000 Uani D
C64 C 0.35949(18) 0.43881(13) 0.59076(17) 0.0196 1.0000 Uani D
C65 C 0.29184(19) 0.37574(13) 0.55536(18) 0.0231 1.0000 Uani D
C66 C 0.3019(2) 0.32492(15) 0.6412(2) 0.0300 1.0000 Uani D
C67 C 0.2434(3) 0.3475(2) 0.7115(2) 0.0442 1.0000 Uani D
N71 N 0.85950(17) 0.32925(13) 0.04900(16) 0.0250 1.0000 Uani D
C72 C 0.7635(2) 0.30651(16) 0.0688(2) 0.0322 1.0000 Uani D
C73 C 0.7793(3) 0.2920(2) 0.1803(2) 0.0442 1.0000 Uani D
C74 C 0.6783(3) 0.2810(2) 0.1970(3) 0.0464 1.0000 Uani D
C75 C 0.6941(4) 0.2562(2) 0.3035(3) 0.0488 1.0000 Uani D
C76 C 0.9448(2) 0.28130(16) 0.1020(2) 0.0328 1.0000 Uani D
C77 C 0.9286(2) 0.20502(15) 0.0711(2) 0.0345 1.0000 Uani D
C78 C 1.0150(2) 0.16065(17) 0.1332(3) 0.0416 1.0000 Uani D
C79 C 0.9997(3) 0.08409(19) 0.1054(3) 0.0456 1.0000 Uani D
C80 C 0.84306(19) 0.32824(17) -0.06270(18) 0.0269 1.0000 Uani D
C81 C 0.9347(2) 0.3471(2) -0.0944(2) 0.0390 1.0000 Uani D
C82 C 0.9041(2) 0.36430(19) -0.2054(2) 0.0364 1.0000 Uani D
C83 C 0.9932(3) 0.3783(2) -0.2426(3) 0.0540 1.0000 Uani D
C84 C 0.8881(2) 0.40212(15) 0.0901(2) 0.0279 1.0000 Uani D
C85 C 0.8216(2) 0.46034(14) 0.0323(2) 0.0328 1.0000 Uani D
C86 C 0.8527(2) 0.52973(14) 0.0850(2) 0.0306 1.0000 Uani D
C87 C 0.7909(3) 0.58987(18) 0.0291(3) 0.0477 1.0000 Uani D
O1 O 0.43685(15) 0.13881(10) 1.15639(15) 0.0234 1.0000 Uani .
O2 O 0.28114(15) 0.21074(9) 1.19111(15) 0.0213 1.0000 Uani .
O3 O 0.20958(13) 0.32799(9) 1.08852(13) 0.0174 1.0000 Uani .
O15 O 0.74267(14) 0.59004(9) 0.72531(13) 0.0211 1.0000 Uani .
O16 O 0.77359(18) 0.53224(10) 0.56686(16) 0.0287 1.0000 Uani .
O17 O 0.70484(17) 0.38620(10) 0.51685(15) 0.0274 1.0000 Uani .
O21 O 0.13952(13) 0.44805(9) 0.14668(13) 0.0179 1.0000 Uani .
O22 O 0.27084(17) 0.50301(10) 0.06636(16) 0.0278 1.0000 Uani .
O23 O 0.31959(17) 0.65130(11) 0.10082(18) 0.0303 1.0000 Uani .
O35 O -0.03349(13) 0.91770(9) 0.66660(13) 0.0169 1.0000 Uani .
O36 O -0.16447(13) 0.83645(9) 0.72615(13) 0.0175 1.0000 Uani .
O37 O -0.22071(15) 0.70999(10) 0.63905(14) 0.0224 1.0000 Uani .
C1 C 0.40580(18) 0.19952(12) 1.10408(19) 0.0162 1.0000 Uani .
C2 C 0.32676(19) 0.23402(12) 1.12320(18) 0.0167 1.0000 Uani .
C3 C 0.29018(18) 0.29522(12) 1.07219(18) 0.0151 1.0000 Uani .
C4 C 0.33452(17) 0.32372(12) 1.00506(18) 0.0154 1.0000 Uani .
C5 C 0.41638(17) 0.28971(13) 0.98779(18) 0.0150 1.0000 Uani .
C6 C 0.45015(18) 0.22679(13) 1.03610(18) 0.0166 1.0000 Uani .
C7 C 0.47003(17) 0.32215(12) 0.92256(17) 0.0145 1.0000 Uani .
C8 C 0.47081(19) 0.39478(13) 0.91246(19) 0.0192 1.0000 Uani .
C9 C 0.52152(18) 0.42595(12) 0.85248(18) 0.0176 1.0000 Uani .
C10 C 0.57405(17) 0.38640(12) 0.80118(17) 0.0128 1.0000 Uani .
C11 C 0.57376(16) 0.31402(12) 0.81194(17) 0.0146 1.0000 Uani .
C12 C 0.52246(16) 0.28261(12) 0.87177(17) 0.0136 1.0000 Uani .
C13 C 0.62801(17) 0.42183(13) 0.73851(17) 0.0142 1.0000 Uani .
C14 C 0.66182(17) 0.48990(12) 0.76092(17) 0.0144 1.0000 Uani .
C15 C 0.70911(18) 0.52341(12) 0.70071(18) 0.0153 1.0000 Uani .
C16 C 0.72512(19) 0.49166(12) 0.61780(18) 0.0165 1.0000 Uani .
C17 C 0.69202(19) 0.42320(13) 0.59524(18) 0.0173 1.0000 Uani .
C18 C 0.64343(18) 0.38907(12) 0.65528(18) 0.0162 1.0000 Uani .
C21 C 0.16455(19) 0.51666(12) 0.16535(18) 0.0148 1.0000 Uani .
C22 C 0.2314(2) 0.54638(14) 0.1219(2) 0.0203 1.0000 Uani .
C23 C 0.2559(2) 0.61641(15) 0.1411(2) 0.0231 1.0000 Uani .
C24 C 0.2148(2) 0.65413(13) 0.2045(2) 0.0222 1.0000 Uani .
C25 C 0.14632(18) 0.62418(13) 0.24628(17) 0.0143 1.0000 Uani .
C26 C 0.12123(17) 0.55421(12) 0.22542(17) 0.0133 1.0000 Uani .
C27 C 0.09796(18) 0.66400(12) 0.30952(17) 0.0148 1.0000 Uani .
C28 C 0.14995(18) 0.71368(13) 0.37872(19) 0.0174 1.0000 Uani .
C29 C 0.10453(18) 0.74699(13) 0.44205(18) 0.0176 1.0000 Uani .
C30 C 0.00596(18) 0.73136(12) 0.43793(17) 0.0145 1.0000 Uani .
C31 C -0.04744(17) 0.68440(13) 0.36590(17) 0.0170 1.0000 Uani .
C32 C -0.00210(17) 0.65091(12) 0.30263(17) 0.0158 1.0000 Uani .
C33 C -0.03953(17) 0.76119(12) 0.51162(16) 0.0137 1.0000 Uani .
C34 C -0.01208(17) 0.82720(13) 0.55276(17) 0.0142 1.0000 Uani .
C35 C -0.05265(16) 0.85305(12) 0.62462(17) 0.0124 1.0000 Uani .
C36 C -0.12128(17) 0.81309(12) 0.65601(16) 0.0132 1.0000 Uani .
C37 C -0.15078(18) 0.74867(12) 0.61240(17) 0.0143 1.0000 Uani .
C38 C -0.10981(19) 0.72207(13) 0.54209(18) 0.0160 1.0000 Uani .
I2 I 0.337925(11) 0.57988(2) 0.878410(11) 0.0192 1.0000 Uani .
I1 I 0.808525(12) 0.47344(2) 0.351790(11) 0.0210 1.0000 Uani .
O201 O 0.4868(3) 0.5838(2) 0.3042(3) 0.0683 1.0000 Uani D
C203 C 0.5498(3) 0.5928(2) 0.2593(3) 0.0562 1.0000 Uani D
C202 C 0.5434(3) 0.5565(3) 0.1653(3) 0.0587 1.0000 Uani D
C204 C 0.6327(3) 0.6421(2) 0.2983(5) 0.0705 1.0000 Uani D
H521 H 0.1871 0.4931 0.4682 0.0273 1.0000 Uiso R
H522 H 0.2260 0.5686 0.4574 0.0271 1.0000 Uiso R
H532 H 0.2218 0.5099 0.6405 0.0482 1.0000 Uiso R
H531 H 0.2450 0.5867 0.6233 0.0471 1.0000 Uiso R
H542 H 0.0578 0.5196 0.5402 0.0604 1.0000 Uiso R
H541 H 0.0791 0.6013 0.5192 0.0606 1.0000 Uiso R
H551 H -0.0164 0.5823 0.6339 0.0799 1.0000 Uiso R
H553 H 0.0792 0.5423 0.7046 0.0807 1.0000 Uiso R
H552 H 0.0859 0.6239 0.6852 0.0800 1.0000 Uiso R
H561 H 0.4822 0.5319 0.5683 0.0334 1.0000 Uiso R
H562 H 0.4146 0.5609 0.6317 0.0327 1.0000 Uiso R
H572 H 0.3993 0.6128 0.4392 0.0400 1.0000 Uiso R
H571 H 0.3565 0.6492 0.5182 0.0409 1.0000 Uiso R
H581 H 0.5636 0.6376 0.5480 0.0543 1.0000 Uiso R
H582 H 0.5156 0.6718 0.6243 0.0537 1.0000 Uiso R
H592 H 0.5619 0.7588 0.5301 0.0858 1.0000 Uiso R
H591 H 0.4856 0.7290 0.4320 0.0859 1.0000 Uiso R
H593 H 0.4493 0.7621 0.5184 0.0859 1.0000 Uiso R
H602 H 0.2845 0.4450 0.3883 0.0331 1.0000 Uiso R
H601 H 0.3285 0.5190 0.3748 0.0329 1.0000 Uiso R
H612 H 0.4544 0.4045 0.4534 0.0422 1.0000 Uiso R
H611 H 0.4874 0.4764 0.4258 0.0402 1.0000 Uiso R
H621 H 0.3595 0.3810 0.2808 0.0483 1.0000 Uiso R
H622 H 0.3927 0.4537 0.2530 0.0481 1.0000 Uiso R
H632 H 0.4826 0.3583 0.2151 0.0707 1.0000 Uiso R
H631 H 0.5311 0.3479 0.3324 0.0716 1.0000 Uiso R
H633 H 0.5554 0.4172 0.2813 0.0716 1.0000 Uiso R
H642 H 0.4294 0.4254 0.6016 0.0242 1.0000 Uiso R
H641 H 0.3500 0.4557 0.6525 0.0245 1.0000 Uiso R
H651 H 0.3093 0.3525 0.5012 0.0298 1.0000 Uiso R
H652 H 0.2214 0.3917 0.5310 0.0297 1.0000 Uiso R
H662 H 0.2764 0.2804 0.6133 0.0365 1.0000 Uiso R
H661 H 0.3717 0.3207 0.6786 0.0356 1.0000 Uiso R
H673 H 0.2504 0.3134 0.7634 0.0677 1.0000 Uiso R
H672 H 0.1726 0.3499 0.6767 0.0676 1.0000 Uiso R
H671 H 0.2618 0.3926 0.7427 0.0684 1.0000 Uiso R
H722 H 0.7446 0.2629 0.0337 0.0393 1.0000 Uiso R
H721 H 0.7119 0.3413 0.0444 0.0409 1.0000 Uiso R
H731 H 0.8176 0.2504 0.2051 0.0528 1.0000 Uiso R
H732 H 0.8107 0.3327 0.2215 0.0522 1.0000 Uiso R
H742 H 0.6399 0.2458 0.1481 0.0577 1.0000 Uiso R
H741 H 0.6391 0.3244 0.1865 0.0573 1.0000 Uiso R
H751 H 0.6319 0.2381 0.3078 0.0736 1.0000 Uiso R
H753 H 0.7442 0.2210 0.3217 0.0730 1.0000 Uiso R
H752 H 0.7123 0.2968 0.3471 0.0728 1.0000 Uiso R
H761 H 0.9532 0.2853 0.1741 0.0399 1.0000 Uiso R
H762 H 1.0064 0.2979 0.0886 0.0398 1.0000 Uiso R
H772 H 0.8662 0.1895 0.0797 0.0422 1.0000 Uiso R
H771 H 0.9251 0.1992 0.0002 0.0425 1.0000 Uiso R
H782 H 1.0223 0.1673 0.2039 0.0502 1.0000 Uiso R
H781 H 1.0754 0.1772 0.1205 0.0511 1.0000 Uiso R
H791 H 1.0546 0.0567 0.1460 0.0690 1.0000 Uiso R
H792 H 0.9382 0.0686 0.1140 0.0686 1.0000 Uiso R
H793 H 0.9964 0.0783 0.0363 0.0694 1.0000 Uiso R
H802 H 0.8221 0.2813 -0.0857 0.0342 1.0000 Uiso R
H801 H 0.7903 0.3606 -0.0917 0.0339 1.0000 Uiso R
H811 H 0.9801 0.3078 -0.0792 0.0497 1.0000 Uiso R
H812 H 0.9685 0.3869 -0.0573 0.0496 1.0000 Uiso R
H822 H 0.8650 0.3279 -0.2436 0.0434 1.0000 Uiso R
H821 H 0.8623 0.4063 -0.2158 0.0434 1.0000 Uiso R
H833 H 0.9698 0.3882 -0.3132 0.0811 1.0000 Uiso R
H832 H 1.0337 0.3373 -0.2319 0.0807 1.0000 Uiso R
H831 H 1.0313 0.4166 -0.2055 0.0808 1.0000 Uiso R
H842 H 0.8868 0.4026 0.1580 0.0341 1.0000 Uiso R
H841 H 0.9553 0.4109 0.0900 0.0344 1.0000 Uiso R
H851 H 0.7544 0.4507 0.0288 0.0395 1.0000 Uiso R
H852 H 0.8259 0.4615 -0.0345 0.0402 1.0000 Uiso R
H862 H 0.8441 0.5274 0.1503 0.0385 1.0000 Uiso R
H861 H 0.9220 0.5387 0.0925 0.0380 1.0000 Uiso R
H871 H 0.8174 0.6320 0.0650 0.0737 1.0000 Uiso R
H873 H 0.7214 0.5837 0.0250 0.0742 1.0000 Uiso R
H872 H 0.7983 0.5930 -0.0366 0.0738 1.0000 Uiso R
H41 H 0.3092 0.3654 0.9706 0.0187 1.0000 Uiso R
H61 H 0.5029 0.2040 1.0240 0.0209 1.0000 Uiso R
H81 H 0.4375 0.4235 0.9458 0.0237 1.0000 Uiso R
H91 H 0.5192 0.4742 0.8464 0.0231 1.0000 Uiso R
H111 H 0.6078 0.2866 0.7795 0.0180 1.0000 Uiso R
H121 H 0.5254 0.2335 0.8776 0.0181 1.0000 Uiso R
H141 H 0.6522 0.5120 0.8160 0.0187 1.0000 Uiso R
H181 H 0.6201 0.3445 0.6377 0.0198 1.0000 Uiso R
H241 H 0.2344 0.7022 0.2204 0.0278 1.0000 Uiso R
H261 H 0.0737 0.5328 0.2507 0.0174 1.0000 Uiso R
H281 H 0.2174 0.7241 0.3833 0.0201 1.0000 Uiso R
H291 H 0.1414 0.7798 0.4872 0.0227 1.0000 Uiso R
H311 H -0.1154 0.6751 0.3581 0.0222 1.0000 Uiso R
H321 H -0.0388 0.6185 0.2556 0.0192 1.0000 Uiso R
H341 H 0.0338 0.8541 0.5341 0.0181 1.0000 Uiso R
H381 H -0.1292 0.6776 0.5161 0.0210 1.0000 Uiso R
H2021 H 0.5555 0.5851 0.1146 0.0878 1.0000 Uiso R
H2022 H 0.5943 0.5211 0.1779 0.0885 1.0000 Uiso R
H2023 H 0.4788 0.5331 0.1389 0.0882 1.0000 Uiso R
H2041 H 0.6946 0.6191 0.3041 0.1042 1.0000 Uiso R
H2043 H 0.6283 0.6587 0.3638 0.1042 1.0000 Uiso R
H2042 H 0.6243 0.6800 0.2525 0.1039 1.0000 Uiso R
H351 H 0.0164 0.9358 0.6597 0.0268 1.0000 Uiso R
H161 H 0.7771 0.5117 0.5172 0.0445 1.0000 Uiso R
H151 H 0.7609 0.6066 0.6805 0.0324 1.0000 Uiso R
H21 H 0.2914 0.1692 1.2063 0.0319 1.0000 Uiso R
H221 H 0.2898 0.5256 0.0253 0.0409 1.0000 Uiso R
H361 H -0.1397 0.8742 0.7481 0.0271 1.0000 Uiso R
H31 H 0.2056 0.3113 1.1416 0.0263 1.0000 Uiso R
H11 H 0.4832 0.1233 1.1395 0.0365 1.0000 Uiso R
H371 H -0.2386 0.7247 0.6855 0.0340 1.0000 Uiso R
H211 H 0.1705 0.4330 0.1093 0.0280 1.0000 Uiso R
H171 H 0.7298 0.4065 0.4784 0.0439 1.0000 Uiso R
H231 H 0.3331 0.6301 0.0548 0.0452 1.0000 Uiso R

loop_
_atom_site_aniso_label
_atom_site_aniso_U_11
_atom_site_aniso_U_22
_atom_site_aniso_U_33
_atom_site_aniso_U_23
_atom_site_aniso_U_13
_atom_site_aniso_U_12
N51 0.0177(10) 0.0219(10) 0.0173(10) 0.0035(8) 0.0017(8) 0.0042(8)
C52 0.0184(11) 0.0295(13) 0.0149(10) 0.0029(9) 0.0011(9) 0.0089(10)
C53 0.0363(16) 0.0515(19) 0.0237(13) 0.0043(13) 0.0095(12) 0.0197(14)
C54 0.0444(19) 0.068(3) 0.0402(18) 0.0197(17) 0.0209(15) 0.0272(18)
C55 0.0431(18) 0.063(2) 0.052(2) 0.001(2) 0.0186(16) 0.013(2)
C56 0.0231(12) 0.0228(12) 0.0269(13) 0.0078(10) -0.0026(10) -0.0010(10)
C57 0.0307(14) 0.0236(14) 0.0357(15) 0.0091(11) 0.0008(12) 0.0029(11)
C58 0.0325(16) 0.0288(16) 0.056(2) 0.0174(15) -0.0022(15) -0.0039(13)
C59 0.046(2) 0.0302(19) 0.081(3) 0.0224(19) 0.0058(19) -0.0028(16)
C60 0.0321(13) 0.0334(14) 0.0183(11) 0.0036(12) 0.0106(10) 0.0104(12)
C61 0.0334(15) 0.0400(17) 0.0337(15) 0.0051(13) 0.0131(13) 0.0112(13)
C62 0.0265(14) 0.059(2) 0.0292(15) 0.0000(14) 0.0068(12) -0.0080(14)
C63 0.0390(19) 0.061(2) 0.0448(19) -0.0111(17) 0.0161(16) 0.0003(17)
C64 0.0189(11) 0.0226(12) 0.0145(10) 0.0025(9) 0.0009(9) 0.0010(9)
C65 0.0197(11) 0.0254(13) 0.0211(11) -0.0003(10) 0.0013(9) 0.0006(10)
C66 0.0259(13) 0.0277(14) 0.0288(14) 0.0056(11) -0.0029(11) -0.0073(11)
C67 0.0356(17) 0.063(2) 0.0312(15) 0.0126(15) 0.0063(13) -0.0170(16)
N71 0.0231(11) 0.0333(13) 0.0167(10) -0.0056(9) 0.0032(8) -0.0020(9)
C72 0.0327(15) 0.0269(14) 0.0408(16) -0.0110(12) 0.0170(13) -0.0062(11)
C73 0.0450(19) 0.044(2) 0.0411(18) -0.0125(15) 0.0087(15) -0.0132(16)
C74 0.048(2) 0.0415(19) 0.053(2) -0.0042(16) 0.0194(17) -0.0135(16)
C75 0.075(3) 0.040(2) 0.0371(18) -0.0021(15) 0.0260(19) -0.0188(18)
C76 0.0301(14) 0.0404(17) 0.0216(13) 0.0009(12) -0.0018(11) 0.0010(12)
C77 0.0291(14) 0.0426(18) 0.0253(13) -0.0060(12) -0.0015(11) 0.0063(12)
C78 0.0328(16) 0.0430(19) 0.0406(18) 0.0009(14) -0.0013(14) 0.0065(14)
C79 0.0400(17) 0.0444(19) 0.0454(18) -0.0031(17) 0.0024(14) 0.0087(17)
C80 0.0194(12) 0.0423(16) 0.0153(11) -0.0074(11) -0.0001(9) 0.0034(11)
C81 0.0269(15) 0.064(2) 0.0263(14) -0.0017(14) 0.0086(12) 0.0083(14)
C82 0.0441(18) 0.0390(17) 0.0292(15) -0.0060(13) 0.0155(13) 0.0038(14)
C83 0.063(3) 0.066(3) 0.046(2) -0.0008(19) 0.037(2) -0.002(2)
C84 0.0310(14) 0.0312(15) 0.0171(11) -0.0035(10) 0.0005(10) -0.0049(11)
C85 0.0345(15) 0.0336(17) 0.0226(12) -0.0055(11) -0.0031(11) -0.0080(12)
C86 0.0375(16) 0.0315(15) 0.0195(12) -0.0021(11) 0.0035(11) -0.0137(12)
C87 0.055(2) 0.037(2) 0.0426(18) -0.0062(15) 0.0029(16) -0.0084(16)
O1 0.0287(10) 0.0175(9) 0.0325(10) 0.0117(7) 0.0222(8) 0.0113(7)
O2 0.0312(10) 0.0130(8) 0.0300(9) 0.0065(7) 0.0247(8) 0.0054(7)
O3 0.0210(8) 0.0145(8) 0.0226(8) 0.0030(6) 0.0152(7) 0.0038(6)
O15 0.0329(9) 0.0130(8) 0.0251(8) -0.0045(7) 0.0204(7) -0.0079(7)
O16 0.0501(13) 0.0179(9) 0.0318(10) -0.0050(8) 0.0330(10) -0.0118(8)
O17 0.0477(12) 0.0190(9) 0.0260(9) -0.0081(7) 0.0270(9) -0.0099(8)
O21 0.0219(8) 0.0155(8) 0.0205(8) -0.0001(6) 0.0127(7) 0.0024(6)
O22 0.0430(12) 0.0162(9) 0.0375(11) 0.0049(8) 0.0322(10) 0.0061(8)
O23 0.0369(11) 0.0203(10) 0.0449(12) -0.0002(8) 0.0294(10) -0.0039(8)
O35 0.0169(8) 0.0165(8) 0.0208(8) -0.0044(6) 0.0108(7) -0.0031(6)
O36 0.0218(8) 0.0158(8) 0.0196(8) -0.0038(6) 0.0135(7) -0.0021(6)
O37 0.0318(10) 0.0174(9) 0.0258(9) -0.0061(7) 0.0206(8) -0.0090(7)
C1 0.0207(11) 0.0102(10) 0.0213(11) 0.0046(8) 0.0120(10) 0.0020(8)
C2 0.0224(11) 0.0119(10) 0.0207(11) 0.0011(8) 0.0140(9) -0.0015(8)
C3 0.0157(10) 0.0130(10) 0.0196(11) -0.0008(8) 0.0100(9) 0.0002(8)
C4 0.0163(10) 0.0144(10) 0.0181(10) 0.0012(8) 0.0092(9) 0.0015(8)
C5 0.0158(10) 0.0149(10) 0.0182(10) 0.0024(8) 0.0107(9) 0.0010(8)
C6 0.0189(11) 0.0153(11) 0.0209(11) 0.0020(8) 0.0138(9) 0.0032(8)
C7 0.0145(10) 0.0151(11) 0.0166(10) 0.0026(8) 0.0086(9) 0.0007(8)
C8 0.0242(12) 0.0143(11) 0.0251(12) 0.0019(9) 0.0167(10) 0.0040(9)
C9 0.0227(11) 0.0117(10) 0.0229(11) 0.0012(8) 0.0137(9) 0.0004(8)
C10 0.0102(9) 0.0164(11) 0.0123(9) 0.0015(8) 0.0043(8) -0.0005(7)
C11 0.0120(9) 0.0183(11) 0.0153(10) -0.0016(8) 0.0069(8) 0.0005(8)
C12 0.0133(9) 0.0122(10) 0.0159(10) 0.0012(8) 0.0051(8) -0.0009(8)
C13 0.0131(10) 0.0159(11) 0.0145(10) 0.0007(8) 0.0055(8) -0.0019(8)
C14 0.0145(10) 0.0162(12) 0.0142(10) -0.0021(8) 0.0071(8) -0.0001(8)
C15 0.0193(11) 0.0119(10) 0.0172(10) -0.0020(8) 0.0091(9) -0.0034(8)
C16 0.0230(12) 0.0133(12) 0.0190(11) 0.0002(8) 0.0150(9) -0.0036(8)
C17 0.0238(12) 0.0159(11) 0.0158(10) -0.0023(8) 0.0115(9) -0.0005(9)
C18 0.0182(11) 0.0131(10) 0.0196(11) -0.0020(8) 0.0091(9) -0.0049(8)
C21 0.0182(11) 0.0123(10) 0.0171(10) 0.0047(8) 0.0100(9) 0.0048(8)
C22 0.0273(13) 0.0147(11) 0.0241(12) 0.0035(9) 0.0154(11) 0.0048(10)
C23 0.0265(13) 0.0199(13) 0.0307(14) 0.0044(10) 0.0202(11) 0.0016(10)
C24 0.0274(13) 0.0111(11) 0.0347(14) 0.0024(10) 0.0192(11) 0.0023(9)
C25 0.0158(10) 0.0149(11) 0.0142(10) 0.0017(8) 0.0075(9) 0.0043(8)
C26 0.0146(10) 0.0132(10) 0.0140(10) 0.0023(8) 0.0072(8) 0.0032(8)
C27 0.0178(11) 0.0142(10) 0.0149(10) 0.0027(8) 0.0087(9) 0.0034(8)
C28 0.0140(10) 0.0185(11) 0.0220(11) -0.0006(9) 0.0091(9) -0.0012(8)
C29 0.0175(11) 0.0180(11) 0.0182(11) -0.0044(9) 0.0067(9) -0.0027(9)
C30 0.0174(11) 0.0127(10) 0.0151(10) -0.0023(8) 0.0074(9) 0.0010(8)
C31 0.0134(10) 0.0208(11) 0.0176(10) -0.0049(9) 0.0058(8) -0.0014(8)
C32 0.0154(10) 0.0167(11) 0.0153(10) -0.0032(8) 0.0049(8) -0.0007(8)
C33 0.0132(10) 0.0167(11) 0.0121(9) -0.0015(8) 0.0052(8) 0.0006(8)
C34 0.0119(10) 0.0177(11) 0.0131(10) -0.0016(8) 0.0040(8) -0.0010(8)
C35 0.0112(9) 0.0113(10) 0.0138(9) 0.0004(8) 0.0024(8) -0.0001(7)
C36 0.0137(10) 0.0160(11) 0.0114(9) -0.0009(8) 0.0060(8) 0.0004(8)
C37 0.0159(10) 0.0139(11) 0.0152(10) 0.0009(8) 0.0080(9) -0.0015(8)
C38 0.0207(11) 0.0138(11) 0.0150(10) -0.0041(8) 0.0077(9) -0.0021(8)
I2 0.01903(7) 0.02162(7) 0.01878(7) 0.00169(6) 0.00828(6) -0.00148(6)
I1 0.02252(8) 0.02384(8) 0.02201(7) 0.00557(6) 0.01463(6) 0.00745(6)
O201 0.072(2) 0.074(2) 0.0612(18) 0.0029(19) 0.0238(16) -0.005(2)
C203 0.044(2) 0.039(2) 0.071(3) 0.0196(19) -0.0037(19) 0.0030(15)
C202 0.0320(18) 0.087(3) 0.054(2) 0.029(2) 0.0087(16) 0.0072(18)
C204 0.044(2) 0.035(2) 0.122(5) 0.021(2) 0.010(3) 0.0102(17)

loop_
_atom_type_symbol
_atom_type_scat_dispersion_real
_atom_type_scat_dispersion_imag
_atom_type_scat_Cromer_Mann_a1
_atom_type_scat_Cromer_Mann_b1
_atom_type_scat_Cromer_Mann_a2
_atom_type_scat_Cromer_Mann_b2
_atom_type_scat_Cromer_Mann_a3
_atom_type_scat_Cromer_Mann_b3
_atom_type_scat_Cromer_Mann_a4
_atom_type_scat_Cromer_Mann_b4
_atom_type_scat_Cromer_Mann_c
_atom_type_scat_source
C 0.0033 0.0016 2.3100 20.8439 1.0200 10.2075 1.5886 0.5687 0.8650 51.6512 0.2156 'International Tables Vol C 4.2.6.8 and 6.1.1.4'
H 0.0000 0.0000 0.4930 10.5109 0.3229 26.1257 0.1402 3.1424 0.0408 57.7998 0.0030 'International Tables Vol C 4.2.6.8 and 6.1.1.4'
N 0.0061 0.0033 12.2126 0.0057 3.1322 9.8933 2.0125 28.9975 1.1663 0.5826 -11.5290 'International Tables Vol C 4.2.6.8 and 6.1.1.4'
O 0.0106 0.0060 3.0485 13.2771 2.2868 5.7011 1.5463 0.3239 0.8670 32.9089 0.2508 'International Tables Vol C 4.2.6.8 and 6.1.1.4'
I -0.4742 1.8119 20.1472 4.3470 18.9949 0.3814 7.5138 27.7660 2.2735 66.8776 4.0712 'International Tables Vol C 4.2.6.8 and 6.1.1.4'

loop_
_geom_angle_atom_site_label_1
_geom_angle_atom_site_label_2
_geom_angle_atom_site_label_3
_geom_angle
_geom_angle_publ_flag
C52 N51 C56 111.9(2) yes
C52 N51 C60 104.66(18) yes
C56 N51 C60 111.9(2) yes
C52 N51 C64 111.7(2) yes
C56 N51 C64 105.74(18) yes
C60 N51 C64 111.1(2) yes
N51 C52 C53 116.9(2) yes
N51 C52 H521 107.4 no
C53 C52 H521 105.7 no
N51 C52 H522 108.1 no
C53 C52 H522 110.7 no
H521 C52 H522 107.7 no
C52 C53 C54 110.6(2) yes
C52 C53 H532 108.9 no
C54 C53 H532 109.0 no
C52 C53 H531 106.5 no
C54 C53 H531 113.1 no
H532 C53 H531 108.8 no
C53 C54 C55 114.4(3) yes
C53 C54 H542 108.6 no
C55 C54 H542 103.4 no
C53 C54 H541 107.2 no
C55 C54 H541 110.0 no
H542 C54 H541 113.4 no
C54 C55 H551 110.9 no
C54 C55 H553 108.7 no
H551 C55 H553 109.5 no
C54 C55 H552 110.2 no
H551 C55 H552 108.8 no
H553 C55 H552 108.7 no
N51 C56 C57 116.2(2) yes
N51 C56 H561 106.6 no
C57 C56 H561 108.3 no
N51 C56 H562 105.7 no
C57 C56 H562 109.9 no
H561 C56 H562 110.1 no
C56 C57 C58 109.4(2) yes
C56 C57 H572 108.8 no
C58 C57 H572 111.5 no
C56 C57 H571 110.7 no
C58 C57 H571 107.4 no
H572 C57 H571 109.1 no
C57 C58 C59 111.0(3) yes
C57 C58 H581 109.5 no
C59 C58 H581 110.2 no
C57 C58 H582 109.3 no
C59 C58 H582 107.9 no
H581 C58 H582 108.8 no
C58 C59 H592 109.5 no
C58 C59 H591 110.3 no
H592 C59 H591 109.8 no
C58 C59 H593 109.2 no
H592 C59 H593 107.7 no
H591 C59 H593 110.3 no
N51 C60 C61 118.6(2) yes
N51 C60 H602 107.3 no
C61 C60 H602 107.5 no
N51 C60 H601 106.4 no
C61 C60 H601 108.6 no
H602 C60 H601 108.1 no
C60 C61 C62 108.5(2) yes
C60 C61 H612 109.9 no
C62 C61 H612 109.6 no
C60 C61 H611 106.7 no
C62 C61 H611 115.8 no
H612 C61 H611 106.2 no
C61 C62 C63 112.6(3) yes
C61 C62 H621 113.4 no
C63 C62 H621 107.7 no
C61 C62 H622 107.6 no
C63 C62 H622 107.4 no
H621 C62 H622 107.8 no
C62 C63 H632 108.9 no
C62 C63 H631 107.6 no
H632 C63 H631 109.4 no
C62 C63 H633 111.2 no
H632 C63 H633 111.0 no
H631 C63 H633 108.6 no
N51 C64 C65 115.07(19) yes
N51 C64 H642 106.7 no
C65 C64 H642 109.6 no
N51 C64 H641 106.4 no
C65 C64 H641 108.5 no
H642 C64 H641 110.5 no
C64 C65 C66 110.5(2) yes
C64 C65 H651 109.9 no
C66 C65 H651 109.8 no
C64 C65 H652 108.8 no
C66 C65 H652 108.4 no
H651 C65 H652 109.4 no
C65 C66 C67 113.0(3) yes
C65 C66 H662 108.2 no
C67 C66 H662 108.1 no
C65 C66 H661 108.7 no
C67 C66 H661 109.1 no
H662 C66 H661 109.7 no
C66 C67 H673 110.2 no
C66 C67 H672 110.9 no
H673 C67 H672 105.6 no
C66 C67 H671 115.2 no
H673 C67 H671 108.3 no
H672 C67 H671 106.1 no
C72 N71 C76 110.3(2) yes
C72 N71 C80 108.7(2) yes
C76 N71 C80 110.5(2) yes
C72 N71 C84 110.0(2) yes
C76 N71 C84 107.2(2) yes
C80 N71 C84 110.2(2) yes
N71 C72 C73 112.0(2) yes
N71 C72 H722 106.0 no
C73 C72 H722 107.2 no
N71 C72 H721 110.2 no
C73 C72 H721 110.3 no
H722 C72 H721 111.0 no
C72 C73 C74 109.2(3) yes
C72 C73 H731 114.2 no
C74 C73 H731 105.7 no
C72 C73 H732 110.7 no
C74 C73 H732 106.7 no
H731 C73 H732 110.0 no
C73 C74 C75 109.3(3) yes
C73 C74 H742 108.7 no
C75 C74 H742 110.7 no
C73 C74 H741 111.3 no
C75 C74 H741 108.8 no
H742 C74 H741 108.1 no
C74 C75 H751 108.1 no
C74 C75 H753 111.3 no
H751 C75 H753 109.6 no
C74 C75 H752 107.5 no
H751 C75 H752 108.7 no
H753 C75 H752 111.5 no
N71 C76 C77 114.6(2) yes
N71 C76 H761 106.8 no
C77 C76 H761 109.1 no
N71 C76 H762 108.4 no
C77 C76 H762 108.7 no
H761 C76 H762 109.2 no
C76 C77 C78 110.5(2) yes
C76 C77 H772 109.0 no
C78 C77 H772 110.4 no
C76 C77 H771 110.6 no
C78 C77 H771 107.6 no
H772 C77 H771 108.7 no
C77 C78 C79 111.6(3) yes
C77 C78 H782 109.3 no
C79 C78 H782 110.5 no
C77 C78 H781 107.4 no
C79 C78 H781 109.5 no
H782 C78 H781 108.4 no
C78 C79 H791 110.5 no
C78 C79 H792 109.4 no
H791 C79 H792 110.3 no
C78 C79 H793 109.2 no
H791 C79 H793 108.6 no
H792 C79 H793 108.8 no
N71 C80 C81 114.9(2) yes
N71 C80 H802 106.9 no
C81 C80 H802 108.7 no
N71 C80 H801 106.7 no
C81 C80 H801 109.4 no
H802 C80 H801 110.1 no
C80 C81 C82 110.4(2) yes
C80 C81 H811 107.8 no
C82 C81 H811 110.9 no
C80 C81 H812 110.5 no
C82 C81 H812 108.7 no
H811 C81 H812 108.5 no
C81 C82 C83 112.6(3) yes
C81 C82 H822 110.8 no
C83 C82 H822 109.2 no
C81 C82 H821 107.6 no
C83 C82 H821 108.6 no
H822 C82 H821 107.8 no
C82 C83 H833 109.3 no
C82 C83 H832 108.1 no
H833 C83 H832 109.0 no
C82 C83 H831 109.1 no
H833 C83 H831 111.5 no
H832 C83 H831 109.8 no
N71 C84 C85 115.1(2) yes
N71 C84 H842 107.7 no
C85 C84 H842 109.3 no
N71 C84 H841 108.0 no
C85 C84 H841 108.2 no
H842 C84 H841 108.3 no
C84 C85 C86 110.1(2) yes
C84 C85 H851 108.8 no
C86 C85 H851 109.2 no
C84 C85 H852 109.3 no
C86 C85 H852 111.3 no
H851 C85 H852 108.1 no
C85 C86 C87 112.4(2) yes
C85 C86 H862 108.9 no
C87 C86 H862 108.3 no
C85 C86 H861 110.0 no
C87 C86 H861 108.7 no
H862 C86 H861 108.6 no
C86 C87 H871 107.4 no
C86 C87 H873 110.2 no
H871 C87 H873 110.9 no
C86 C87 H872 109.6 no
H871 C87 H872 108.1 no
H873 C87 H872 110.5 no
C1 O1 H11 107.8 no
C2 O2 H21 114.3 no
C3 O3 H31 104.9 no
C15 O15 H151 109.6 no
C16 O16 H161 109.9 no
C17 O17 H171 117.8 no
C21 O21 H211 107.7 no
C22 O22 H221 110.5 no
C23 O23 H231 114.4 no
C35 O35 H351 113.7 no
C36 O36 H361 109.2 no
C37 O37 H371 116.6 no
O1 C1 C2 116.3(2) yes
O1 C1 C6 123.4(2) yes
C2 C1 C6 120.2(2) yes
C1 C2 O2 123.1(2) yes
C1 C2 C3 119.7(2) yes
O2 C2 C3 117.2(2) yes
C2 C3 O3 119.7(2) yes
C2 C3 C4 120.8(2) yes
O3 C3 C4 119.5(2) yes
C3 C4 C5 119.4(2) yes
C3 C4 H41 120.4 no
C5 C4 H41 120.3 no
C4 C5 C6 119.5(2) yes
C4 C5 C7 120.2(2) yes
C6 C5 C7 120.1(2) yes
C5 C6 C1 120.3(2) yes
C5 C6 H61 119.7 no
C1 C6 H61 120.0 no
C5 C7 C8 120.0(2) yes
C5 C7 C12 122.0(2) yes
C8 C7 C12 118.0(2) yes
C7 C8 C9 120.7(2) yes
C7 C8 H81 121.1 no
C9 C8 H81 118.2 no
C8 C9 C10 121.5(2) yes
C8 C9 H91 118.3 no
C10 C9 H91 120.2 no
C9 C10 C11 117.7(2) yes
C9 C10 C13 119.8(2) yes
C11 C10 C13 122.5(2) yes
C10 C11 C12 120.9(2) yes
C10 C11 H111 119.8 no
C12 C11 H111 119.4 no
C11 C12 C7 121.3(2) yes
C11 C12 H121 117.8 no
C7 C12 H121 120.9 no
C10 C13 C14 119.6(2) yes
C10 C13 C18 121.5(2) yes
C14 C13 C18 118.8(2) yes
C13 C14 C15 119.5(2) yes
C13 C14 H141 119.5 no
C15 C14 H141 121.0 no
C14 C15 O15 118.2(2) yes
C14 C15 C16 122.5(2) yes
O15 C15 C16 119.4(2) yes
C15 C16 O16 114.8(2) yes
C15 C16 C17 118.4(2) yes
O16 C16 C17 126.9(2) yes
C16 C17 O17 123.8(2) yes
C16 C17 C18 119.6(2) yes
O17 C17 C18 116.7(2) yes
C13 C18 C17 121.3(2) yes
C13 C18 H181 120.5 no
C17 C18 H181 118.2 no
O21 C21 C22 118.7(2) yes
O21 C21 C26 119.0(2) yes
C22 C21 C26 122.2(2) yes
C21 C22 O22 116.4(2) yes
C21 C22 C23 118.2(2) yes
O22 C22 C23 125.4(2) yes
C22 C23 O23 123.1(3) yes
C22 C23 C24 119.9(2) yes
O23 C23 C24 117.0(2) yes
C23 C24 C25 121.5(2) yes
C23 C24 H241 119.9 no
C25 C24 H241 118.6 no
C24 C25 C26 118.1(2) yes
C24 C25 C27 122.5(2) yes
C26 C25 C27 119.4(2) yes
C25 C26 C21 120.1(2) yes
C25 C26 H261 120.3 no
C21 C26 H261 119.6 no
C25 C27 C28 122.1(2) yes
C25 C27 C32 119.7(2) yes
C28 C27 C32 118.1(2) yes
C27 C28 C29 120.9(2) yes
C27 C28 H281 119.3 no
C29 C28 H281 119.8 no
C28 C29 C30 120.7(2) yes
C28 C29 H291 118.6 no
C30 C29 H291 120.7 no
C29 C30 C31 118.5(2) yes
C29 C30 C33 121.0(2) yes
C31 C30 C33 120.5(2) yes
C30 C31 C32 120.9(2) yes
C30 C31 H311 120.6 no
C32 C31 H311 118.5 no
C27 C32 C31 120.9(2) yes
C27 C32 H321 119.4 no
C31 C32 H321 119.7 no
C30 C33 C34 121.0(2) yes
C30 C33 C38 119.6(2) yes
C34 C33 C38 119.3(2) yes
C33 C34 C35 120.1(2) yes
C33 C34 H341 121.3 no
C35 C34 H341 118.6 no
C34 C35 O35 124.6(2) yes
C34 C35 C36 120.2(2) yes
O35 C35 C36 115.2(2) yes
C35 C36 O36 122.5(2) yes
C35 C36 C37 119.4(2) yes
O36 C36 C37 118.0(2) yes
C36 C37 O37 120.4(2) yes
C36 C37 C38 120.8(2) yes
O37 C37 C38 118.8(2) yes
C33 C38 C37 120.1(2) yes
C33 C38 H381 121.1 no
C37 C38 H381 118.8 no
O201 C203 C202 121.9(4) yes
O201 C203 C204 120.2(5) yes
C202 C203 C204 117.8(4) yes
C203 C202 H2021 114.8 no
C203 C202 H2022 109.2 no
H2021 C202 H2022 104.7 no
C203 C202 H2023 110.9 no
H2021 C202 H2023 109.5 no
H2022 C202 H2023 107.1 no
C203 C204 H2041 109.1 no
C203 C204 H2043 106.8 no
H2041 C204 H2043 112.2 no
C203 C204 H2042 108.5 no
H2041 C204 H2042 109.6 no
H2043 C204 H2042 110.5 no

loop_
_geom_bond_atom_site_label_1
_geom_bond_atom_site_label_2
_geom_bond_distance
_geom_bond_publ_flag
N51 C52 1.516(3) yes
N51 C56 1.509(3) yes
N51 C60 1.528(3) yes
N51 C64 1.519(3) yes
C52 C53 1.515(3) yes
C52 H521 0.977 no
C52 H522 0.974 no
C53 C54 1.519(3) yes
C53 H532 0.959 no
C53 H531 0.944 no
C54 C55 1.507(4) yes
C54 H542 0.977 no
C54 H541 0.989 no
C55 H551 0.987 no
C55 H553 0.977 no
C55 H552 0.993 no
C56 C57 1.522(3) yes
C56 H561 0.970 no
C56 H562 0.965 no
C57 C58 1.526(3) yes
C57 H572 0.981 no
C57 H571 0.956 no
C58 C59 1.532(3) yes
C58 H581 0.977 no
C58 H582 0.958 no
C59 H592 0.950 no
C59 H591 0.976 no
C59 H593 0.957 no
C60 C61 1.519(3) yes
C60 H602 0.995 no
C60 H601 0.963 no
C61 C62 1.548(3) yes
C61 H612 0.978 no
C61 H611 0.952 no
C62 C63 1.515(4) yes
C62 H621 0.962 no
C62 H622 0.969 no
C63 H632 0.975 no
C63 H631 0.981 no
C63 H633 0.988 no
C64 C65 1.528(3) yes
C64 H642 0.980 no
C64 H641 0.973 no
C65 C66 1.526(3) yes
C65 H651 0.976 no
C65 H652 0.991 no
C66 C67 1.527(4) yes
C66 H662 0.964 no
C66 H661 0.964 no
C67 H673 0.964 no
C67 H672 0.967 no
C67 H671 0.971 no
N71 C72 1.520(3) yes
N71 C76 1.516(4) yes
N71 C80 1.517(3) yes
N71 C84 1.523(3) yes
C72 C73 1.542(4) yes
C72 H722 0.968 no
C72 H721 0.968 no
C73 C74 1.520(4) yes
C73 H731 0.968 no
C73 H732 0.993 no
C74 C75 1.522(4) yes
C74 H742 0.999 no
C74 H741 0.985 no
C75 H751 0.958 no
C75 H753 0.953 no
C75 H752 0.978 no
C76 C77 1.527(3) yes
C76 H761 0.988 no
C76 H762 0.991 no
C77 C78 1.524(3) yes
C77 H772 0.966 no
C77 H771 0.990 no
C78 C79 1.522(4) yes
C78 H782 0.976 no
C78 H781 0.971 no
C79 H791 0.964 no
C79 H792 0.954 no
C79 H793 0.965 no
C80 C81 1.526(3) yes
C80 H802 0.974 no
C80 H801 0.958 no
C81 C82 1.525(3) yes
C81 H811 0.969 no
C81 H812 0.966 no
C82 C83 1.519(4) yes
C82 H822 0.948 no
C82 H821 0.983 no
C83 H833 0.965 no
C83 H832 0.958 no
C83 H831 0.966 no
C84 C85 1.525(3) yes
C84 H842 0.960 no
C84 H841 0.958 no
C85 C86 1.525(3) yes
C85 H851 0.949 no
C85 H852 0.958 no
C86 C87 1.515(4) yes
C86 H862 0.962 no
C86 H861 0.961 no
C87 H871 0.967 no
C87 H873 0.966 no
C87 H872 0.963 no
O1 C1 1.379(3) yes
O1 H11 0.814 no
O2 C2 1.376(3) yes
O2 H21 0.827 no
O3 C3 1.373(3) yes
O3 H31 0.829 no
O15 C15 1.373(3) yes
O15 H151 0.814 no
O16 C16 1.371(3) yes
O16 H161 0.817 no
O17 C17 1.369(3) yes
O17 H171 0.826 no
O21 C21 1.370(3) yes
O21 H211 0.829 no
O22 C22 1.370(3) yes
O22 H221 0.828 no
O23 C23 1.370(3) yes
O23 H231 0.834 no
O35 C35 1.368(3) yes
O35 H351 0.813 no
O36 C36 1.380(3) yes
O36 H361 0.824 no
O37 C37 1.371(3) yes
O37 H371 0.818 no
C1 C2 1.386(3) yes
C1 C6 1.391(3) yes
C2 C3 1.393(3) yes
C3 C4 1.391(3) yes
C4 C5 1.405(3) yes
C4 H41 0.949 no
C5 C6 1.398(3) yes
C5 C7 1.488(3) yes
C6 H61 0.919 no
C7 C8 1.404(3) yes
C7 C12 1.395(3) yes
C8 C9 1.393(3) yes
C8 H81 0.937 no
C9 C10 1.401(3) yes
C9 H91 0.932 no
C10 C11 1.400(3) yes
C10 C13 1.489(3) yes
C11 C12 1.399(3) yes
C11 H111 0.920 no
C12 H121 0.947 no
C13 C14 1.396(3) yes
C13 C18 1.402(3) yes
C14 C15 1.383(3) yes
C14 H141 0.928 no
C15 C16 1.393(3) yes
C16 C17 1.400(3) yes
C17 C18 1.399(3) yes
C18 H181 0.924 no
C21 C22 1.387(3) yes
C21 C26 1.384(3) yes
C22 C23 1.396(4) yes
C23 C24 1.401(4) yes
C24 C25 1.394(3) yes
C24 H241 0.971 no
C25 C26 1.399(3) yes
C25 C27 1.484(3) yes
C26 H261 0.941 no
C27 C28 1.401(3) yes
C27 C32 1.400(3) yes
C28 C29 1.398(3) yes
C28 H281 0.950 no
C29 C30 1.399(3) yes
C29 H291 0.932 no
C30 C31 1.394(3) yes
C30 C33 1.487(3) yes
C31 C32 1.398(3) yes
C31 H311 0.943 no
C32 H321 0.941 no
C33 C34 1.400(3) yes
C33 C38 1.406(3) yes
C34 C35 1.393(3) yes
C34 H341 0.924 no
C35 C36 1.403(3) yes
C36 C37 1.389(3) yes
C37 C38 1.383(3) yes
C38 H381 0.937 no
O201 C203 1.244(5) yes
C203 C202 1.473(6) yes
C203 C204 1.472(5) yes
C202 H2021 0.956 no
C202 H2022 0.964 no
C202 H2023 0.979 no
C204 H2041 0.956 no
C204 H2043 0.994 no
C204 H2042 0.956 no

loop_
_geom_hbond_atom_site_label_D
_geom_hbond_atom_site_label_H
_geom_hbond_atom_site_label_A
_geom_hbond_site_symmetry_A
_geom_hbond_angle_DHA
_geom_hbond_distance_DH
_geom_hbond_distance_HA
_geom_hbond_distance_DA
_geom_hbond_publ_flag
C84 H841 O21 1_655 161.46(7) 0.958 2.564 3.486(4) yes
O15 H151 O37 1_655 132.60(7) 0.814 2.109 2.727(4) yes
O2 H21 O15 2_647 146.84(7) 0.827 1.937 2.668(4) yes
O36 H361 O21 2_556 142.09(7) 0.824 2.050 2.748(4) yes
O3 H31 O36 2_547 142.74(7) 0.829 2.162 2.867(4) yes
O37 H371 O2 2_557 152.04(7) 0.818 2.017 2.766(4) yes
O21 H211 O3 1_554 128.45(6) 0.829 2.136 2.730(4) yes
